data_4130312
loop_
_publ_author_name
'Myers, Thomas W.'
'Bjorgaard, Josiah A.'
'Brown, Kathryn E.'
'Chavez, David E.'
'Hanson, Susan K.'
'Scharff, R. Jason'
'Tretiak, Sergei'
'Veauthier, Jacqueline M.'

_publ_section_title
;
 Energetic Chromophores: Low-Energy Laser Initiation in Explosive Fe(II)
 Tetrazine Complexes.
;
_journal_issue 13
_journal_name_full 'Journal of the American Chemical Society'
_journal_page_first 4685
_journal_page_last 4692
_journal_paper_doi 10.1021/jacs.6b02155
_journal_volume 138
_journal_year 2016
_chemical_formula_sum 'C27 H38 Cl2 Fe N24 O9'
_chemical_formula_weight 969.56
_space_group_crystal_system monoclinic
_space_group_IT_number 14
_space_group_name_Hall '-P 2ybc'
_space_group_name_H-M_alt 'P 1 21/c 1'
_atom_sites_solution_hydrogens mixed
_audit_creation_method SHELXL-2014/7
_cell_angle_alpha 90
_cell_angle_beta 109.165(6)
_cell_angle_gamma 90
_cell_formula_units_Z 4
_cell_length_a 19.10(5)
_cell_length_b 13.96(4)
_cell_length_c 16.03(6)
_cell_measurement_reflns_used 100
_cell_measurement_temperature 100(2)
_cell_measurement_theta_max 28.84
_cell_measurement_theta_min 2.48
_cell_volume 4037(2)
_computing_cell_refinement cell_now
_computing_data_collection 'burker apex'
_computing_data_reduction 'bruker saint'
_computing_molecular_graphics 'SHELXL-2014/7 (Sheldrick, 2014)'
_computing_publication_material 'SHELXL-2014/7 (Sheldrick, 2014)'
_computing_structure_refinement 'SHELXL-2014/7 (Sheldrick, 2014)'
_computing_structure_solution 'SHELXL-2014/7 (Sheldrick, 2014)'
_diffrn_ambient_temperature 100(2)
_diffrn_measured_fraction_theta_full 0.997
_diffrn_measured_fraction_theta_max 0.967
_diffrn_measurement_device_type 'ccd area detector'
_diffrn_measurement_method 'phi and omega scans'
_diffrn_radiation_type MoK\a
_diffrn_radiation_wavelength 0.71073
_diffrn_reflns_av_R_equivalents 0.0486
_diffrn_reflns_av_unetI/netI 0.0499
_diffrn_reflns_Laue_measured_fraction_full 0.997
_diffrn_reflns_Laue_measured_fraction_max 0.967
_diffrn_reflns_limit_h_max 24
_diffrn_reflns_limit_h_min -24
_diffrn_reflns_limit_k_max 18
_diffrn_reflns_limit_k_min -18
_diffrn_reflns_limit_l_max 21
_diffrn_reflns_limit_l_min -20
_diffrn_reflns_number 36544
_diffrn_reflns_point_group_measured_fraction_full 0.997
_diffrn_reflns_point_group_measured_fraction_max 0.967
_diffrn_reflns_theta_full 25.242
_diffrn_reflns_theta_max 28.208
_diffrn_reflns_theta_min 1.844
_diffrn_source 'sealed tube'
_exptl_absorpt_coefficient_mu 0.589
_exptl_absorpt_correction_T_max 0.922
_exptl_absorpt_correction_T_min 0.867
_exptl_absorpt_correction_type numerical
_exptl_absorpt_process_details sadabs
_exptl_crystal_colour purple
_exptl_crystal_density_diffrn 1.595
_exptl_crystal_description block
_exptl_crystal_F_000 2000
_exptl_crystal_size_max 0.250
_exptl_crystal_size_mid 0.210
_exptl_crystal_size_min 0.140
_refine_diff_density_max 0.820
_refine_diff_density_min -0.695
_refine_diff_density_rms 0.075
_refine_ls_extinction_method none
_refine_ls_goodness_of_fit_ref 1.050
_refine_ls_hydrogen_treatment mixed
_refine_ls_matrix_type full
_refine_ls_number_parameters 576
_refine_ls_number_reflns 9626
_refine_ls_number_restraints 0
_refine_ls_restrained_S_all 1.050
_refine_ls_R_factor_all 0.0656
_refine_ls_R_factor_gt 0.0438
_refine_ls_shift/su_max 0.001
_refine_ls_shift/su_mean 0.000
_refine_ls_structure_factor_coef Fsqd
_refine_ls_weighting_details 'w=1/[\s^2^(Fo^2^)+(0.0478P)^2^+2.1985P] where P=(Fo^2^+2Fc^2^)/3'
_refine_ls_weighting_scheme calc
_refine_ls_wR_factor_gt 0.1017
_refine_ls_wR_factor_ref 0.1124
_reflns_Friedel_coverage 0.000
_reflns_number_gt 7148
_reflns_number_total 9626
_reflns_threshold_expression 'I > 2\s(I)'
_cod_data_source_file ja6b02155_si_002.cif
_cod_data_source_block TWM3
_cod_original_cell_volume 4039(23)
_cod_original_sg_symbol_H-M 'P 21/c'
_cod_database_code 4130312
_shelx_shelxl_version_number 2014/7
_shelx_space_group_comment
;
The symmetry employed for this shelxl refinement is uniquely defined
by the following loop, which should always be used as a source of
symmetry information in preference to the above space-group names.
They are only intended as comments.
;
_shelx_estimated_absorpt_t_min 0.867
_shelx_estimated_absorpt_t_max 0.922

loop_
_space_group_symop_operation_xyz
'x, y, z'
'-x, y+1/2, -z+1/2'
'-x, -y, -z'
'x, -y-1/2, z-1/2'

loop_
_atom_site_label
_atom_site_type_symbol
_atom_site_fract_x
_atom_site_fract_y
_atom_site_fract_z
_atom_site_U_iso_or_equiv
_atom_site_adp_type
_atom_site_occupancy
_atom_site_site_symmetry_order
_atom_site_calc_flag
_atom_site_refinement_flags_posn
_atom_site_refinement_flags_adp
Fe1 Fe 0.29404(2) 0.51730(2) 0.20171(2) 0.01347(9) Uani 1 1 d . .
Cl1 Cl 0.06263(4) 1.06891(5) 0.21182(4) 0.02895(15) Uani 1 1 d . .
Cl2 Cl 0.58326(3) 0.46281(4) 0.21658(4) 0.02044(13) Uani 1 1 d . .
O1 O 0.08020(11) 1.12269(14) 0.14450(13) 0.0372(5) Uani 1 1 d . .
O2 O -0.00363(16) 1.0176(2) 0.17563(17) 0.0722(9) Uani 1 1 d . .
O3 O 0.05755(14) 1.13190(17) 0.27823(16) 0.0559(7) Uani 1 1 d . .
O4 O 0.12254(15) 1.00393(16) 0.25020(16) 0.0582(7) Uani 1 1 d . .
O5 O 0.51301(10) 0.50826(13) 0.20505(12) 0.0300(4) Uani 1 1 d . .
O6 O 0.62323(12) 0.51567(14) 0.17054(13) 0.0349(5) Uani 1 1 d . .
O7 O 0.62440(11) 0.45969(14) 0.30825(11) 0.0311(4) Uani 1 1 d . .
O8 O 0.57095(12) 0.36699(13) 0.18255(13) 0.0346(5) Uani 1 1 d . .
O9 O 0.22937(14) 1.05496(15) 0.14883(14) 0.0325(5) Uani 1 1 d . .
H9A H 0.180(2) 1.056(3) 0.136(3) 0.078(14) Uiso 1 1 d . .
H9B H 0.237(2) 1.000(3) 0.169(3) 0.066(13) Uiso 1 1 d . .
N1 N 0.51288(11) 0.69651(14) 0.41793(13) 0.0220(5) Uani 1 1 d . .
H1A H 0.4890 0.7503 0.3989 0.026 Uiso 1 1 calc R U
H1B H 0.5562 0.6977 0.4600 0.026 Uiso 1 1 calc R U
N2 N 0.41709(11) 0.61688(13) 0.31900(12) 0.0166(4) Uani 1 1 d . .
N3 N 0.38997(11) 0.53389(12) 0.28358(12) 0.0138(4) Uani 1 1 d . .
N4 N 0.49212(11) 0.44998(14) 0.37977(13) 0.0179(4) Uani 1 1 d . .
N5 N 0.52078(11) 0.53166(13) 0.41694(13) 0.0182(4) Uani 1 1 d . .
N6 N 0.39881(11) 0.37217(13) 0.26684(12) 0.0148(4) Uani 1 1 d . .
N7 N 0.33110(11) 0.38405(13) 0.20311(12) 0.0149(4) Uani 1 1 d . .
N8 N 0.29668(12) 0.46597(14) 0.51859(13) 0.0232(5) Uani 1 1 d . .
H8A H 0.2768 0.4455 0.5576 0.028 Uiso 1 1 calc R U
H8B H 0.3414 0.4912 0.5363 0.028 Uiso 1 1 calc R U
N9 N 0.29457(11) 0.48976(13) 0.37745(12) 0.0163(4) Uani 1 1 d . .
N10 N 0.25662(11) 0.48208(12) 0.29319(12) 0.0146(4) Uani 1 1 d . .
N11 N 0.15474(12) 0.41330(15) 0.32412(13) 0.0222(5) Uani 1 1 d . .
N12 N 0.19092(12) 0.41950(15) 0.40956(13) 0.0216(4) Uani 1 1 d . .
N13 N 0.15247(11) 0.44324(14) 0.17929(13) 0.0177(4) Uani 1 1 d . .
N14 N 0.19134(11) 0.48558(13) 0.13010(12) 0.0170(4) Uani 1 1 d . .
N15 N 0.18624(13) 0.81580(15) 0.30332(14) 0.0284(5) Uani 1 1 d . .
H15A H 0.1745 0.8770 0.2993 0.034 Uiso 1 1 calc R U
H15B H 0.1761 0.7796 0.3428 0.034 Uiso 1 1 calc R U
N16 N 0.23632(11) 0.68377(13) 0.25966(12) 0.0175(4) Uani 1 1 d . .
N17 N 0.26774(11) 0.64857(13) 0.20488(12) 0.0147(4) Uani 1 1 d . .
N18 N 0.26445(11) 0.79916(13) 0.13637(13) 0.0188(4) Uani 1 1 d . .
N19 N 0.23335(11) 0.83727(14) 0.19059(13) 0.0197(4) Uani 1 1 d . .
N20 N 0.31356(11) 0.66232(13) 0.09042(12) 0.0158(4) Uani 1 1 d . .
N21 N 0.32669(11) 0.56529(13) 0.10456(12) 0.0158(4) Uani 1 1 d . .
N22 N -0.08507(16) 0.3024(2) -0.0995(2) 0.0512(7) Uani 1 1 d . .
N23 N -0.13691(15) 0.1980(2) 0.07622(17) 0.0436(7) Uani 1 1 d . .
N24 N 0.34932(13) 1.27958(15) 0.42556(14) 0.0278(5) Uani 1 1 d . .
C1 C 0.48352(13) 0.61365(16) 0.38316(15) 0.0164(5) Uani 1 1 d . .
C2 C 0.43032(13) 0.45418(16) 0.31303(14) 0.0145(5) Uani 1 1 d . .
C3 C 0.24250(14) 0.27894(16) 0.09403(16) 0.0214(5) Uani 1 1 d . .
H3A H 0.2017 0.2746 0.1182 0.032 Uiso 1 1 calc R U
H3B H 0.2466 0.2185 0.0648 0.032 Uiso 1 1 calc R U
H3C H 0.2329 0.3314 0.0511 0.032 Uiso 1 1 calc R U
C4 C 0.31277(13) 0.29762(16) 0.16669(15) 0.0171(5) Uani 1 1 d . .
C5 C 0.36920(14) 0.23184(16) 0.20669(15) 0.0196(5) Uani 1 1 d . .
H5A H 0.3694 0.1658 0.1924 0.023 Uiso 1 1 calc R U
C6 C 0.42387(14) 0.27955(16) 0.26985(15) 0.0187(5) Uani 1 1 d . .
C7 C 0.49558(14) 0.24555(17) 0.33117(17) 0.0238(5) Uani 1 1 d . .
H7A H 0.5011 0.1771 0.3215 0.036 Uiso 1 1 calc R U
H7B H 0.4971 0.2560 0.3922 0.036 Uiso 1 1 calc R U
H7C H 0.5361 0.2811 0.3205 0.036 Uiso 1 1 calc R U
C8 C 0.25978(14) 0.45890(16) 0.43409(15) 0.0188(5) Uani 1 1 d . .
C9 C 0.18791(13) 0.44539(16) 0.26977(15) 0.0170(5) Uani 1 1 d . .
C10 C 0.16423(15) 0.52703(19) -0.02693(16) 0.0270(6) Uani 1 1 d . .
H10A H 0.1697 0.5965 -0.0185 0.041 Uiso 1 1 calc R U
H10B H 0.1246 0.5134 -0.0825 0.041 Uiso 1 1 calc R U
H10C H 0.2109 0.4996 -0.0290 0.041 Uiso 1 1 calc R U
C11 C 0.14526(14) 0.48394(17) 0.04752(16) 0.0207(5) Uani 1 1 d . .
C12 C 0.07919(14) 0.43844(17) 0.04454(17) 0.0236(5) Uani 1 1 d . .
H12A H 0.0380 0.4271 -0.0072 0.028 Uiso 1 1 calc R U
C13 C 0.08381(14) 0.41331(17) 0.12782(16) 0.0215(5) Uani 1 1 d . .
C14 C 0.02909(15) 0.3642(2) 0.16187(19) 0.0294(6) Uani 1 1 d . .
H14A H -0.0158 0.3493 0.1124 0.044 Uiso 1 1 calc R U
H14B H 0.0164 0.4064 0.2036 0.044 Uiso 1 1 calc R U
H14C H 0.0508 0.3048 0.1919 0.044 Uiso 1 1 calc R U
C15 C 0.21893(14) 0.77844(16) 0.25028(15) 0.0193(5) Uani 1 1 d . .
C16 C 0.28066(13) 0.70696(15) 0.14491(14) 0.0152(5) Uani 1 1 d . .
C17 C 0.38212(15) 0.43715(17) 0.03909(16) 0.0228(5) Uani 1 1 d . .
H17A H 0.4213 0.4186 0.0936 0.034 Uiso 1 1 calc R U
H17B H 0.4008 0.4320 -0.0108 0.034 Uiso 1 1 calc R U
H17C H 0.3394 0.3946 0.0294 0.034 Uiso 1 1 calc R U
C18 C 0.35924(13) 0.53785(16) 0.04686(15) 0.0174(5) Uani 1 1 d . .
C19 C 0.36644(14) 0.61661(17) -0.00398(15) 0.0191(5) Uani 1 1 d . .
H19A H 0.3876 0.6156 -0.0499 0.023 Uiso 1 1 calc R U
C20 C 0.33783(13) 0.69469(17) 0.02400(15) 0.0178(5) Uani 1 1 d . .
C21 C 0.33295(15) 0.79646(17) -0.00570(16) 0.0222(5) Uani 1 1 d . .
H21A H 0.3529 0.8022 -0.0545 0.033 Uiso 1 1 calc R U
H21B H 0.3617 0.8370 0.0435 0.033 Uiso 1 1 calc R U
H21C H 0.2810 0.8170 -0.0256 0.033 Uiso 1 1 calc R U
C22 C 0.03588(19) 0.2107(2) -0.0875(2) 0.0473(8) Uani 1 1 d . .
H22A H 0.0677 0.2505 -0.1105 0.071 Uiso 1 1 calc R U
H22B H 0.0240 0.1510 -0.1214 0.071 Uiso 1 1 calc R U
H22C H 0.0618 0.1959 -0.0252 0.071 Uiso 1 1 calc R U
C23 C -0.03228(18) 0.2623(2) -0.0956(2) 0.0385(7) Uani 1 1 d . .
C24 C -0.09148(18) 0.0710(2) -0.0112(2) 0.0391(7) Uani 1 1 d . .
H24A H -0.1086 0.0078 0.0003 0.059 Uiso 1 1 calc R U
H24B H -0.0372 0.0715 0.0074 0.059 Uiso 1 1 calc R U
H24C H -0.1118 0.0852 -0.0744 0.059 Uiso 1 1 calc R U
C25 C -0.11659(17) 0.1436(2) 0.0384(2) 0.0382(7) Uani 1 1 d . .
C26 C 0.24374(16) 1.1718(2) 0.32998(19) 0.0347(7) Uani 1 1 d . .
H26A H 0.2648 1.1201 0.3043 0.052 Uiso 1 1 calc R U
H26B H 0.2093 1.2095 0.2825 0.052 Uiso 1 1 calc R U
H26C H 0.2172 1.1443 0.3673 0.052 Uiso 1 1 calc R U
C27 C 0.30244(15) 1.23270(18) 0.38258(16) 0.0240(5) Uani 1 1 d . .

loop_
_atom_site_aniso_label
_atom_site_aniso_U_11
_atom_site_aniso_U_22
_atom_site_aniso_U_33
_atom_site_aniso_U_23
_atom_site_aniso_U_13
_atom_site_aniso_U_12
Fe1 0.01633(18) 0.01157(15) 0.01125(16) -0.00013(12) 0.00280(13) 0.00058(13)
Cl1 0.0337(4) 0.0240(3) 0.0285(3) 0.0011(2) 0.0094(3) 0.0003(3)
Cl2 0.0258(3) 0.0190(3) 0.0181(3) -0.0026(2) 0.0093(2) -0.0028(2)
O1 0.0401(13) 0.0352(11) 0.0352(11) 0.0146(9) 0.0107(10) 0.0032(9)
O2 0.0644(18) 0.085(2) 0.0535(16) 0.0058(14) 0.0011(14) -0.0509(15)
O3 0.0714(18) 0.0511(14) 0.0564(15) -0.0155(12) 0.0363(14) 0.0062(13)
O4 0.0817(19) 0.0436(13) 0.0595(16) 0.0269(11) 0.0370(15) 0.0369(13)
O5 0.0279(11) 0.0329(10) 0.0287(10) 0.0057(8) 0.0086(9) 0.0090(8)
O6 0.0466(13) 0.0337(11) 0.0336(11) -0.0064(8) 0.0259(10) -0.0157(9)
O7 0.0281(11) 0.0447(12) 0.0178(9) -0.0021(8) 0.0041(8) 0.0039(9)
O8 0.0511(13) 0.0192(9) 0.0377(11) -0.0106(8) 0.0204(10) -0.0082(9)
O9 0.0437(14) 0.0292(11) 0.0304(11) 0.0048(9) 0.0199(10) 0.0084(10)
N1 0.0198(11) 0.0171(10) 0.0241(11) -0.0009(8) 0.0003(9) -0.0037(8)
N2 0.0186(11) 0.0165(9) 0.0148(10) -0.0009(7) 0.0055(8) -0.0028(8)
N3 0.0175(10) 0.0119(9) 0.0129(9) 0.0002(7) 0.0063(8) -0.0009(7)
N4 0.0193(11) 0.0181(9) 0.0158(10) -0.0002(8) 0.0051(8) 0.0012(8)
N5 0.0199(11) 0.0178(10) 0.0159(10) -0.0015(8) 0.0048(8) -0.0024(8)
N6 0.0159(10) 0.0121(9) 0.0144(9) 0.0002(7) 0.0022(8) 0.0018(7)
N7 0.0150(10) 0.0144(9) 0.0129(9) -0.0001(7) 0.0012(8) 0.0011(8)
N8 0.0306(13) 0.0245(11) 0.0150(10) 0.0012(8) 0.0082(9) -0.0062(9)
N9 0.0214(11) 0.0125(9) 0.0136(9) 0.0001(7) 0.0040(8) 0.0001(8)
N10 0.0177(10) 0.0097(8) 0.0146(9) 0.0002(7) 0.0030(8) 0.0025(7)
N11 0.0206(11) 0.0250(11) 0.0214(11) 0.0012(8) 0.0077(9) -0.0020(9)
N12 0.0212(11) 0.0244(11) 0.0204(10) 0.0007(8) 0.0085(9) -0.0010(9)
N13 0.0155(10) 0.0186(10) 0.0169(10) -0.0012(8) 0.0026(8) -0.0015(8)
N14 0.0198(11) 0.0145(9) 0.0153(10) -0.0004(7) 0.0040(8) 0.0017(8)
N15 0.0464(15) 0.0191(11) 0.0277(12) 0.0016(9) 0.0231(11) 0.0087(10)
N16 0.0214(11) 0.0151(9) 0.0159(10) -0.0013(7) 0.0060(8) 0.0024(8)
N17 0.0162(10) 0.0142(9) 0.0127(9) -0.0015(7) 0.0032(8) 0.0004(8)
N18 0.0222(11) 0.0144(9) 0.0192(10) 0.0001(8) 0.0058(9) 0.0012(8)
N19 0.0249(12) 0.0159(9) 0.0196(10) -0.0013(8) 0.0091(9) 0.0029(8)
N20 0.0221(11) 0.0127(9) 0.0129(9) 0.0012(7) 0.0059(8) 0.0003(8)
N21 0.0213(11) 0.0103(9) 0.0137(9) 0.0004(7) 0.0030(8) 0.0013(8)
N22 0.0388(17) 0.0455(16) 0.0601(19) -0.0148(14) 0.0040(14) 0.0016(14)
N23 0.0391(16) 0.0518(16) 0.0442(16) -0.0178(13) 0.0198(13) 0.0019(13)
N24 0.0307(13) 0.0227(11) 0.0266(12) 0.0011(9) 0.0047(10) 0.0000(10)
C1 0.0182(13) 0.0171(11) 0.0147(11) 0.0002(9) 0.0066(10) -0.0005(9)
C2 0.0161(12) 0.0158(10) 0.0118(10) 0.0018(8) 0.0050(9) 0.0012(9)
C3 0.0253(14) 0.0160(11) 0.0196(12) -0.0035(9) 0.0027(11) 0.0002(10)
C4 0.0234(13) 0.0132(10) 0.0150(11) -0.0020(8) 0.0065(10) 0.0000(9)
C5 0.0236(14) 0.0136(11) 0.0217(12) 0.0002(9) 0.0076(11) 0.0027(10)
C6 0.0217(13) 0.0142(11) 0.0208(12) 0.0036(9) 0.0076(10) 0.0045(9)
C7 0.0212(14) 0.0174(12) 0.0292(14) 0.0023(10) 0.0034(11) 0.0045(10)
C8 0.0258(14) 0.0138(11) 0.0177(12) 0.0005(9) 0.0081(10) 0.0013(9)
C9 0.0178(12) 0.0140(10) 0.0184(11) -0.0009(9) 0.0048(10) 0.0011(9)
C10 0.0289(15) 0.0308(14) 0.0154(12) 0.0004(10) -0.0008(11) 0.0014(11)
C11 0.0223(13) 0.0170(11) 0.0173(12) -0.0021(9) -0.0008(10) 0.0046(10)
C12 0.0209(14) 0.0188(12) 0.0235(13) -0.0054(10) -0.0030(11) 0.0006(10)
C13 0.0151(13) 0.0177(11) 0.0274(13) -0.0048(10) 0.0012(10) 0.0009(9)
C14 0.0171(14) 0.0318(14) 0.0360(15) -0.0052(12) 0.0046(12) -0.0045(11)
C15 0.0235(14) 0.0156(11) 0.0182(12) -0.0015(9) 0.0063(10) 0.0024(10)
C16 0.0158(12) 0.0137(10) 0.0142(11) 0.0002(8) 0.0024(9) 0.0000(9)
C17 0.0320(15) 0.0189(12) 0.0194(12) -0.0031(9) 0.0109(11) 0.0026(10)
C18 0.0200(13) 0.0169(11) 0.0143(11) -0.0036(8) 0.0043(10) -0.0013(9)
C19 0.0217(13) 0.0215(12) 0.0143(11) 0.0008(9) 0.0063(10) 0.0001(10)
C20 0.0203(13) 0.0196(11) 0.0124(11) 0.0012(9) 0.0037(10) -0.0017(9)
C21 0.0281(14) 0.0184(12) 0.0220(12) 0.0048(10) 0.0109(11) 0.0021(10)
C22 0.052(2) 0.0418(18) 0.057(2) 0.0070(16) 0.0299(18) 0.0116(16)
C23 0.0377(19) 0.0365(16) 0.0359(17) -0.0096(13) 0.0046(14) -0.0009(14)
C24 0.0433(19) 0.0372(17) 0.0375(17) -0.0029(13) 0.0142(15) -0.0002(14)
C25 0.0294(17) 0.0466(18) 0.0377(17) -0.0038(14) 0.0099(14) -0.0037(14)
C26 0.0314(17) 0.0396(16) 0.0312(15) -0.0068(12) 0.0077(13) -0.0094(13)
C27 0.0289(15) 0.0239(13) 0.0199(12) 0.0036(10) 0.0088(11) 0.0047(11)

loop_
_atom_type_symbol
_atom_type_description
_atom_type_scat_dispersion_real
_atom_type_scat_dispersion_imag
_atom_type_scat_source
C C 0.0033 0.0016 'International Tables Vol C Tables 4.2.6.8 and 6.1.1.4'
H H 0.0000 0.0000 'International Tables Vol C Tables 4.2.6.8 and 6.1.1.4'
N N 0.0061 0.0033 'International Tables Vol C Tables 4.2.6.8 and 6.1.1.4'
O O 0.0106 0.0060 'International Tables Vol C Tables 4.2.6.8 and 6.1.1.4'
Cl Cl 0.1484 0.1585 'International Tables Vol C Tables 4.2.6.8 and 6.1.1.4'
Fe Fe 0.3463 0.8444 'International Tables Vol C Tables 4.2.6.8 and 6.1.1.4'

loop_
_geom_angle_atom_site_label_1
_geom_angle_atom_site_label_2
_geom_angle_atom_site_label_3
_geom_angle
N3 Fe1 N10 91.2(3)
N3 Fe1 N17 93.89(12)
N10 Fe1 N17 93.40(13)
N3 Fe1 N14 170.83(8)
N10 Fe1 N14 80.6(3)
N17 Fe1 N14 90.63(13)
N3 Fe1 N21 91.2(3)
N10 Fe1 N21 174.34(8)
N17 Fe1 N21 81.31(14)
N14 Fe1 N21 97.4(3)
N3 Fe1 N7 81.14(13)
N10 Fe1 N7 88.38(13)
N17 Fe1 N7 174.76(8)
N14 Fe1 N7 94.53(15)
N21 Fe1 N7 97.06(14)
O2 Cl1 O3 110.8(2)
O2 Cl1 O4 109.9(3)
O3 Cl1 O4 108.3(3)
O2 Cl1 O1 110.9(3)
O3 Cl1 O1 109.3(3)
O4 Cl1 O1 107.6(2)
O7 Cl2 O6 110.0(3)
O7 Cl2 O8 109.29(16)
O6 Cl2 O8 109.5(2)
O7 Cl2 O5 108.8(2)
O6 Cl2 O5 109.8(2)
O8 Cl2 O5 109.43(18)
H9A O9 H9B 98(4)
C1 N1 H1A 120.0
C1 N1 H1B 120.0
H1A N1 H1B 120.0
N3 N2 C1 116.0(2)
N2 N3 C2 118.4(3)
N2 N3 Fe1 124.21(17)
C2 N3 Fe1 117.1(2)
C2 N4 N5 117.4(2)
N4 N5 C1 117.5(3)
N7 N6 C6 111.89(19)
N7 N6 C2 115.8(2)
C6 N6 C2 132.2(3)
C4 N7 N6 105.3(2)
C4 N7 Fe1 143.0(2)
N6 N7 Fe1 111.55(15)
C8 N8 H8A 120.0
C8 N8 H8B 120.0
H8A N8 H8B 120.0
N10 N9 C8 115.8(3)
N9 N10 C9 118.6(2)
N9 N10 Fe1 123.7(3)
C9 N10 Fe1 117.7(2)
C9 N11 N12 117.6(3)
N11 N12 C8 117.0(2)
C13 N13 N14 112.1(3)
C13 N13 C9 133.0(2)
N14 N13 C9 114.8(3)
C11 N14 N13 104.9(3)
C11 N14 Fe1 142.4(2)
N13 N14 Fe1 112.5(3)
C15 N15 H15A 120.0
C15 N15 H15B 120.0
H15A N15 H15B 120.0
N17 N16 C15 116.1(2)
N16 N17 C16 118.9(3)
N16 N17 Fe1 124.12(16)
C16 N17 Fe1 116.9(2)
N19 N18 C16 117.9(2)
N18 N19 C15 117.5(3)
C20 N20 C16 133.1(3)
C20 N20 N21 111.17(19)
C16 N20 N21 115.7(2)
C18 N21 N20 105.6(2)
C18 N21 Fe1 142.4(2)
N20 N21 Fe1 111.98(15)
N1 C1 N2 117.0(2)
N1 C1 N5 118.2(3)
N2 C1 N5 124.8(2)
N4 C2 N3 125.6(2)
N4 C2 N6 121.0(2)
N3 C2 N6 113.3(3)
C4 C3 H3A 109.5
C4 C3 H3B 109.5
H3A C3 H3B 109.5
C4 C3 H3C 109.5
H3A C3 H3C 109.5
H3B C3 H3C 109.5
N7 C4 C5 109.9(3)
N7 C4 C3 122.8(2)
C5 C4 C3 127.3(3)
C6 C5 C4 107.8(3)
C6 C5 H5A 126.1
C4 C5 H5A 126.1
C5 C6 N6 105.1(3)
C5 C6 C7 130.8(3)
N6 C6 C7 124.2(2)
C6 C7 H7A 109.5
C6 C7 H7B 109.5
H7A C7 H7B 109.5
C6 C7 H7C 109.5
H7A C7 H7C 109.5
H7B C7 H7C 109.5
N8 C8 N12 118.1(3)
N8 C8 N9 116.9(3)
N12 C8 N9 125.0(3)
N11 C9 N10 125.8(3)
N11 C9 N13 120.7(3)
N10 C9 N13 113.5(3)
C11 C10 H10A 109.5
C11 C10 H10B 109.5
H10A C10 H10B 109.5
C11 C10 H10C 109.5
H10A C10 H10C 109.5
H10B C10 H10C 109.5
N14 C11 C12 109.7(3)
N14 C11 C10 122.6(3)
C12 C11 C10 127.7(3)
C13 C12 C11 108.5(3)
C13 C12 H12A 125.7
C11 C12 H12A 125.7
C12 C13 N13 104.8(3)
C12 C13 C14 130.6(3)
N13 C13 C14 124.6(3)
C13 C14 H14A 109.5
C13 C14 H14B 109.5
H14A C14 H14B 109.5
C13 C14 H14C 109.5
H14A C14 H14C 109.5
H14B C14 H14C 109.5
N15 C15 N19 117.7(3)
N15 C15 N16 117.7(2)
N19 C15 N16 124.6(2)
N18 C16 N17 125.0(2)
N18 C16 N20 121.0(2)
N17 C16 N20 114.0(3)
C18 C17 H17A 109.5
C18 C17 H17B 109.5
H17A C17 H17B 109.5
C18 C17 H17C 109.5
H17A C17 H17C 109.5
H17B C17 H17C 109.5
N21 C18 C19 109.6(3)
N21 C18 C17 123.2(2)
C19 C18 C17 127.2(3)
C20 C19 C18 108.1(3)
C20 C19 H19A 126.0
C18 C19 H19A 126.0
C19 C20 N20 105.5(3)
C19 C20 C21 130.4(3)
N20 C20 C21 124.1(2)
C20 C21 H21A 109.5
C20 C21 H21B 109.5
H21A C21 H21B 109.5
C20 C21 H21C 109.5
H21A C21 H21C 109.5
H21B C21 H21C 109.5
C23 C22 H22A 109.5
C23 C22 H22B 109.5
H22A C22 H22B 109.5
C23 C22 H22C 109.5
H22A C22 H22C 109.5
H22B C22 H22C 109.5
N22 C23 C22 178.1(4)
C25 C24 H24A 109.5
C25 C24 H24B 109.5
H24A C24 H24B 109.5
C25 C24 H24C 109.5
H24A C24 H24C 109.5
H24B C24 H24C 109.5
N23 C25 C24 178.7(3)
C27 C26 H26A 109.5
C27 C26 H26B 109.5
H26A C26 H26B 109.5
C27 C26 H26C 109.5
H26A C26 H26C 109.5
H26B C26 H26C 109.5
N24 C27 C26 178.6(3)

loop_
_geom_bond_atom_site_label_1
_geom_bond_atom_site_label_2
_geom_bond_distance
Fe1 N3 1.886(6)
Fe1 N10 1.895(6)
Fe1 N17 1.906(5)
Fe1 N14 1.971(6)
Fe1 N21 1.975(6)
Fe1 N7 1.988(5)
Cl1 O2 1.403(4)
Cl1 O3 1.409(4)
Cl1 O4 1.431(4)
Cl1 O1 1.442(4)
Cl2 O7 1.422(6)
Cl2 O6 1.429(3)
Cl2 O8 1.435(4)
Cl2 O5 1.440(4)
O9 H9A 0.91(4)
O9 H9B 0.83(4)
N1 C1 1.326(4)
N1 H1A 0.8800
N1 H1B 0.8800
N2 N3 1.319(4)
N2 C1 1.347(5)
N3 C2 1.348(4)
N4 C2 1.309(5)
N4 N5 1.320(4)
N5 C1 1.363(4)
N6 N7 1.370(5)
N6 C6 1.374(4)
N6 C2 1.389(4)
N7 C4 1.336(4)
N8 C8 1.309(6)
N8 H8A 0.8800
N8 H8B 0.8800
N9 N10 1.311(6)
N9 C8 1.359(5)
N10 C9 1.343(5)
N11 C9 1.313(5)
N11 N12 1.319(6)
N12 C8 1.359(5)
N13 C13 1.366(5)
N13 N14 1.381(4)
N13 C9 1.385(6)
N14 C11 1.328(6)
N15 C15 1.317(4)
N15 H15A 0.8800
N15 H15B 0.8800
N16 N17 1.311(4)
N16 C15 1.359(5)
N17 C16 1.344(4)
N18 N19 1.315(4)
N18 C16 1.321(5)
N19 C15 1.356(4)
N20 C20 1.370(5)
N20 C16 1.381(4)
N20 N21 1.383(4)
N21 C18 1.329(5)
N22 C23 1.137(5)
N23 C25 1.118(4)
N24 C27 1.140(4)
C3 C4 1.483(5)
C3 H3A 0.9800
C3 H3B 0.9800
C3 H3C 0.9800
C4 C5 1.401(4)
C5 C6 1.366(5)
C5 H5A 0.9500
C6 C7 1.478(5)
C7 H7A 0.9800
C7 H7B 0.9800
C7 H7C 0.9800
C10 C11 1.484(6)
C10 H10A 0.9800
C10 H10B 0.9800
C10 H10C 0.9800
C11 C12 1.400(5)
C12 C13 1.355(6)
C12 H12A 0.9500
C13 C14 1.495(5)
C14 H14A 0.9800
C14 H14B 0.9800
C14 H14C 0.9800
C17 C18 1.490(5)
C17 H17A 0.9800
C17 H17B 0.9800
C17 H17C 0.9800
C18 C19 1.402(5)
C19 C20 1.360(4)
C19 H19A 0.9500
C20 C21 1.492(5)
C21 H21A 0.9800
C21 H21B 0.9800
C21 H21C 0.9800
C22 C23 1.456(5)
C22 H22A 0.9800
C22 H22B 0.9800
C22 H22C 0.9800
C24 C25 1.462(5)
C24 H24A 0.9800
C24 H24B 0.9800
C24 H24C 0.9800
C26 C27 1.439(5)
C26 H26A 0.9800
C26 H26B 0.9800
C26 H26C 0.9800

loop_
_geom_torsion_atom_site_label_1
_geom_torsion_atom_site_label_2
_geom_torsion_atom_site_label_3
_geom_torsion_atom_site_label_4
_geom_torsion
C1 N2 N3 C2 -0.7(3)
C1 N2 N3 Fe1 173.16(15)
N10 Fe1 N3 N2 -95.4(2)
N17 Fe1 N3 N2 -1.92(18)
N21 Fe1 N3 N2 79.5(2)
N7 Fe1 N3 N2 176.41(18)
N10 Fe1 N3 C2 78.52(18)
N17 Fe1 N3 C2 172.01(17)
N21 Fe1 N3 C2 -106.62(18)
N7 Fe1 N3 C2 -9.66(16)
C2 N4 N5 C1 0.4(3)
C6 N6 N7 C4 1.1(2)
C2 N6 N7 C4 178.61(19)
C6 N6 N7 Fe1 178.32(15)
C2 N6 N7 Fe1 -4.1(2)
C8 N9 N10 C9 0.1(3)
C8 N9 N10 Fe1 -178.42(15)
N3 Fe1 N10 N9 9.31(17)
N17 Fe1 N10 N9 -84.7(2)
N14 Fe1 N10 N9 -174.72(18)
N7 Fe1 N10 N9 90.4(2)
N3 Fe1 N10 C9 -169.22(17)
N17 Fe1 N10 C9 96.8(2)
N14 Fe1 N10 C9 6.74(16)
N7 Fe1 N10 C9 -88.1(2)
C9 N11 N12 C8 0.1(3)
C13 N13 N14 C11 1.6(2)
C9 N13 N14 C11 -174.20(19)
C13 N13 N14 Fe1 -174.21(15)
C9 N13 N14 Fe1 10.0(2)
C15 N16 N17 C16 0.3(3)
C15 N16 N17 Fe1 -177.60(16)
C16 N18 N19 C15 -1.2(3)
C20 N20 N21 C18 0.1(2)
C16 N20 N21 C18 -178.97(19)
C20 N20 N21 Fe1 178.84(15)
C16 N20 N21 Fe1 -0.2(2)
N3 N2 C1 N1 178.06(19)
N3 N2 C1 N5 -4.8(3)
N4 N5 C1 N1 -177.8(2)
N4 N5 C1 N2 5.0(3)
N5 N4 C2 N3 -6.0(3)
N5 N4 C2 N6 176.1(2)
N2 N3 C2 N4 6.3(3)
Fe1 N3 C2 N4 -168.04(18)
N2 N3 C2 N6 -175.72(18)
Fe1 N3 C2 N6 10.0(2)
N7 N6 C2 N4 174.76(19)
C6 N6 C2 N4 -8.3(4)
N7 N6 C2 N3 -3.4(3)
C6 N6 C2 N3 173.6(2)
N6 N7 C4 C5 -0.7(2)
Fe1 N7 C4 C5 -176.5(2)
N6 N7 C4 C3 179.9(2)
Fe1 N7 C4 C3 4.2(4)
N7 C4 C5 C6 0.1(3)
C3 C4 C5 C6 179.4(2)
C4 C5 C6 N6 0.5(3)
C4 C5 C6 C7 -179.7(2)
N7 N6 C6 C5 -1.0(3)
C2 N6 C6 C5 -178.0(2)
N7 N6 C6 C7 179.2(2)
C2 N6 C6 C7 2.2(4)
N11 N12 C8 N8 179.9(2)
N11 N12 C8 N9 -1.9(3)
N10 N9 C8 N8 -179.96(19)
N10 N9 C8 N12 1.7(3)
N12 N11 C9 N10 1.8(4)
N12 N11 C9 N13 -178.4(2)
N9 N10 C9 N11 -1.9(3)
Fe1 N10 C9 N11 176.70(18)
N9 N10 C9 N13 178.31(18)
Fe1 N10 C9 N13 -3.1(3)
C13 N13 C9 N11 0.8(4)
N14 N13 C9 N11 175.4(2)
C13 N13 C9 N10 -179.5(2)
N14 N13 C9 N10 -4.8(3)
N13 N14 C11 C12 -1.8(3)
Fe1 N14 C11 C12 171.81(19)
N13 N14 C11 C10 177.1(2)
Fe1 N14 C11 C10 -9.3(4)
N14 C11 C12 C13 1.5(3)
C10 C11 C12 C13 -177.4(2)
C11 C12 C13 N13 -0.5(3)
C11 C12 C13 C14 179.3(2)
N14 N13 C13 C12 -0.7(3)
C9 N13 C13 C12 174.1(2)
N14 N13 C13 C14 179.5(2)
C9 N13 C13 C14 -5.7(4)
N18 N19 C15 N15 -178.5(2)
N18 N19 C15 N16 2.1(4)
N17 N16 C15 N15 179.0(2)
N17 N16 C15 N19 -1.6(3)
N19 N18 C16 N17 0.1(3)
N19 N18 C16 N20 -179.8(2)
N16 N17 C16 N18 0.4(3)
Fe1 N17 C16 N18 178.45(18)
N16 N17 C16 N20 -179.69(19)
Fe1 N17 C16 N20 -1.6(3)
C20 N20 C16 N18 2.3(4)
N21 N20 C16 N18 -178.9(2)
C20 N20 C16 N17 -177.6(2)
N21 N20 C16 N17 1.2(3)
N20 N21 C18 C19 -0.3(3)
Fe1 N21 C18 C19 -178.4(2)
N20 N21 C18 C17 -179.2(2)
Fe1 N21 C18 C17 2.7(4)
N21 C18 C19 C20 0.4(3)
C17 C18 C19 C20 179.3(2)
C18 C19 C20 N20 -0.3(3)
C18 C19 C20 C21 178.5(2)
C16 N20 C20 C19 179.0(2)
N21 N20 C20 C19 0.1(3)
C16 N20 C20 C21 0.1(4)
N21 N20 C20 C21 -178.7(2)
